data_4502724
loop_
_publ_author_name
'Chen, Jing'
'Kampf, Jeff W.'
'McNeil, Anne J.'

_publ_section_title
;
 Comparing molecular gelators and nongelators based on solubilities and
 solid-state interactions.
;
_journal_issue 16
_journal_name_full 'Langmuir : the ACS journal of surfaces and colloids'
_journal_page_first 13076
_journal_page_last 13080
_journal_paper_doi 10.1021/la102500u
_journal_volume 26
_journal_year 2010
_chemical_formula_moiety 'C27 H33 N O6'
_chemical_formula_sum 'C27 H33 N O6'
_chemical_formula_weight 467.54
_chemical_name_systematic
;
 ?
;
_space_group_IT_number 14
_symmetry_cell_setting monoclinic
_symmetry_space_group_name_Hall '-P 2ybc'
_symmetry_space_group_name_H-M 'P 1 21/c 1'
_atom_sites_solution_hydrogens geom
_atom_sites_solution_primary direct
_atom_sites_solution_secondary difmap
_audit_creation_method SHELXL-97
_cell_angle_alpha 90.00
_cell_angle_beta 111.3060(10)
_cell_angle_gamma 90.00
_cell_formula_units_Z 4
_cell_length_a 9.6696(6)
_cell_length_b 24.3088(16)
_cell_length_c 11.4833(7)
_cell_measurement_reflns_used 9985
_cell_measurement_temperature 85(2)
_cell_measurement_theta_max 28.24
_cell_measurement_theta_min 2.26
_cell_volume 2514.7(3)
_computing_cell_refinement 'Bruker SMART'
_computing_data_collection 'Bruker SMART-APEX'
_computing_data_reduction 'Bruker SAINT'
_computing_molecular_graphics 'Bruker SHELXTL'
_computing_publication_material 'Bruker SHELXTL'
_computing_structure_refinement 'Bruker SHELXTL'
_computing_structure_solution 'Bruker SHELXTL'
_diffrn_ambient_temperature 85(2)
_diffrn_measured_fraction_theta_full 0.997
_diffrn_measured_fraction_theta_max 0.997
_diffrn_measurement_device_type 'CCD area detector'
_diffrn_measurement_method 'phi and omega scans'
_diffrn_radiation_monochromator graphite
_diffrn_radiation_source 'fine-focus sealed tube'
_diffrn_radiation_type MoK\a
_diffrn_radiation_wavelength 0.71073
_diffrn_reflns_av_R_equivalents 0.0523
_diffrn_reflns_av_sigmaI/netI 0.0277
_diffrn_reflns_limit_h_max 12
_diffrn_reflns_limit_h_min -12
_diffrn_reflns_limit_k_max 32
_diffrn_reflns_limit_k_min -32
_diffrn_reflns_limit_l_max 15
_diffrn_reflns_limit_l_min -15
_diffrn_reflns_number 55660
_diffrn_reflns_theta_full 28.28
_diffrn_reflns_theta_max 28.28
_diffrn_reflns_theta_min 1.68
_exptl_absorpt_coefficient_mu 0.087
_exptl_absorpt_correction_T_max 0.9965
_exptl_absorpt_correction_T_min 0.9795
_exptl_absorpt_correction_type multi-scan
_exptl_absorpt_process_details
;
  Blessing, R. Acta Cryst. (1995) A51 33-38.
  Sheldrick, G.  SADABS (Version 2008/1) Bruker AXS area
  detector absorption and other corrections, University of
  Gottingen, Germany 2008.
;
_exptl_crystal_colour colorless
_exptl_crystal_density_diffrn 1.235
_exptl_crystal_density_method 'not measured'
_exptl_crystal_description plate
_exptl_crystal_F_000 1000
_exptl_crystal_size_max 0.24
_exptl_crystal_size_mid 0.18
_exptl_crystal_size_min 0.04
_refine_diff_density_max 0.336
_refine_diff_density_min -0.282
_refine_diff_density_rms 0.045
_refine_ls_extinction_method none
_refine_ls_goodness_of_fit_ref 1.035
_refine_ls_hydrogen_treatment constr
_refine_ls_matrix_type full
_refine_ls_number_parameters 317
_refine_ls_number_reflns 6222
_refine_ls_number_restraints 0
_refine_ls_restrained_S_all 1.035
_refine_ls_R_factor_all 0.0557
_refine_ls_R_factor_gt 0.0426
_refine_ls_shift/su_max 0.001
_refine_ls_shift/su_mean 0.000
_refine_ls_structure_factor_coef Fsqd
_refine_ls_weighting_details 'calc w=1/[\s^2^(Fo^2^)+(0.0535P)^2^+0.8040P] where P=(Fo^2^+2Fc^2^)/3'
_refine_ls_weighting_scheme calc
_refine_ls_wR_factor_gt 0.1038
_refine_ls_wR_factor_ref 0.1126
_reflns_number_gt 5020
_reflns_number_total 6222
_reflns_threshold_expression >2sigma(I)
_cod_data_source_file la102500u_si_007.cif
_cod_data_source_block jcb76
_cod_depositor_comments
;
The following automatic conversions were performed:

'_symmetry_cell_setting' value 'Monoclinic' changed to 'monoclinic'
according to /home/saulius/struct/CIF-dictionaries/cif_core.dic
dictionary named 'cif_core.dic' version 2.4.2 from 2011-04-26.

Automatic conversion script
Id: cif_fix_values 1715 2011-07-08 13:25:40Z adriana 
;
_cod_original_sg_symbol_H-M P2(1)/c
_cod_database_code 4502724

loop_
_symmetry_equiv_pos_as_xyz
'x, y, z'
'-x, y+1/2, -z+1/2'
'-x, -y, -z'
'x, -y-1/2, z-1/2'

loop_
_atom_site_label
_atom_site_type_symbol
_atom_site_fract_x
_atom_site_fract_y
_atom_site_fract_z
_atom_site_U_iso_or_equiv
_atom_site_adp_type
_atom_site_occupancy
_atom_site_symmetry_multiplicity
_atom_site_calc_flag
_atom_site_refinement_flags
N1 N 0.77348(12) 0.68227(5) 0.15641(10) 0.0227(2) Uani 1 1 d .
O1 O 0.56553(11) 0.55226(4) 0.33124(8) 0.0278(2) Uani 1 1 d .
O2 O 0.58229(10) 0.63526(4) 0.42581(8) 0.02123(19) Uani 1 1 d .
O3 O 0.35582(11) 0.63753(4) -0.17954(8) 0.0283(2) Uani 1 1 d .
O4 O 0.33953(9) 0.72460(4) -0.11610(8) 0.02067(19) Uani 1 1 d .
O5 O -0.00882(10) 0.50117(4) 0.32497(8) 0.0283(2) Uani 1 1 d .
O6 O -0.29384(10) 0.56649(4) -0.09458(8) 0.0259(2) Uani 1 1 d .
C1 C 0.74704(14) 0.65473(5) 0.24753(11) 0.0215(3) Uani 1 1 d .
C2 C 0.60760(13) 0.63319(5) 0.23148(11) 0.0188(2) Uani 1 1 d .
C3 C 0.49142(13) 0.63957(5) 0.11547(11) 0.0179(2) Uani 1 1 d .
C4 C 0.52087(13) 0.66804(5) 0.02106(11) 0.0182(2) Uani 1 1 d .
C5 C 0.66285(14) 0.68913(5) 0.04540(11) 0.0206(2) Uani 1 1 d .
C6 C 0.87852(14) 0.64685(6) 0.36762(12) 0.0284(3) Uani 1 1 d .
H6A H 0.9557 0.6259 0.3506 0.043 Uiso 1 1 calc R
H6B H 0.8472 0.6267 0.4277 0.043 Uiso 1 1 calc R
H6C H 0.9180 0.6828 0.4024 0.043 Uiso 1 1 calc R
C7 C 0.58199(13) 0.60141(5) 0.33407(11) 0.0199(2) Uani 1 1 d .
C8 C 0.57619(14) 0.61311(6) 0.54531(11) 0.0239(3) Uani 1 1 d .
C9 C 0.43138(15) 0.58241(6) 0.52046(13) 0.0287(3) Uani 1 1 d .
H9A H 0.3479 0.6059 0.4719 0.043 Uiso 1 1 calc R
H9B H 0.4220 0.5728 0.6001 0.043 Uiso 1 1 calc R
H9C H 0.4309 0.5487 0.4733 0.043 Uiso 1 1 calc R
C10 C 0.58094(18) 0.66521(7) 0.61935(13) 0.0340(3) Uani 1 1 d .
H10A H 0.6759 0.6840 0.6360 0.051 Uiso 1 1 calc R
H10B H 0.5706 0.6558 0.6987 0.051 Uiso 1 1 calc R
H10C H 0.4994 0.6895 0.5712 0.051 Uiso 1 1 calc R
C11 C 0.71235(15) 0.57753(6) 0.60848(12) 0.0298(3) Uani 1 1 d .
H11A H 0.7095 0.5454 0.5560 0.045 Uiso 1 1 calc R
H11B H 0.7131 0.5652 0.6900 0.045 Uiso 1 1 calc R
H11C H 0.8022 0.5990 0.6202 0.045 Uiso 1 1 calc R
C12 C 0.39673(13) 0.67425(5) -0.10394(11) 0.0197(2) Uani 1 1 d .
C13 C 0.20557(14) 0.73976(5) -0.22646(11) 0.0223(3) Uani 1 1 d .
C14 C 0.18656(15) 0.79992(6) -0.20064(12) 0.0265(3) Uani 1 1 d .
H14A H 0.1765 0.8035 -0.1191 0.040 Uiso 1 1 calc R
H14B H 0.0973 0.8144 -0.2659 0.040 Uiso 1 1 calc R
H14C H 0.2735 0.8207 -0.2003 0.040 Uiso 1 1 calc R
C15 C 0.07472(15) 0.70558(6) -0.22554(13) 0.0302(3) Uani 1 1 d .
H15A H 0.0897 0.6671 -0.2436 0.045 Uiso 1 1 calc R
H15B H -0.0166 0.7195 -0.2893 0.045 Uiso 1 1 calc R
H15C H 0.0665 0.7081 -0.1431 0.045 Uiso 1 1 calc R
C16 C 0.23628(17) 0.73349(6) -0.34678(12) 0.0303(3) Uani 1 1 d .
H16A H 0.3302 0.7516 -0.3373 0.045 Uiso 1 1 calc R
H16B H 0.1556 0.7505 -0.4160 0.045 Uiso 1 1 calc R
H16C H 0.2428 0.6943 -0.3644 0.045 Uiso 1 1 calc R
C17 C 0.70254(15) 0.71988(6) -0.05175(12) 0.0269(3) Uani 1 1 d .
H17A H 0.7718 0.7497 -0.0116 0.040 Uiso 1 1 calc R
H17B H 0.6124 0.7354 -0.1140 0.040 Uiso 1 1 calc R
H17C H 0.7493 0.6946 -0.0929 0.040 Uiso 1 1 calc R
C18 C 0.34695(13) 0.61834(5) 0.09786(11) 0.0196(2) Uani 1 1 d .
C19 C 0.22983(14) 0.59993(5) 0.09298(11) 0.0208(2) Uani 1 1 d .
C20 C 0.09532(13) 0.57692(5) 0.09823(11) 0.0204(2) Uani 1 1 d .
C21 C 0.10260(14) 0.54922(5) 0.20702(11) 0.0218(3) Uani 1 1 d .
H21A H 0.1945 0.5458 0.2751 0.026 Uiso 1 1 calc R
C22 C -0.02594(14) 0.52668(5) 0.21451(11) 0.0216(3) Uani 1 1 d .
C23 C -0.16149(14) 0.53112(5) 0.11495(11) 0.0209(2) Uani 1 1 d .
H23A H -0.2490 0.5154 0.1203 0.025 Uiso 1 1 calc R
C24 C -0.16619(13) 0.55908(5) 0.00738(11) 0.0207(2) Uani 1 1 d .
C25 C -0.03909(14) 0.58208(5) -0.00213(11) 0.0212(2) Uani 1 1 d .
H25A H -0.0437 0.6010 -0.0758 0.025 Uiso 1 1 calc R
C26 C -0.13324(16) 0.47237(6) 0.33446(13) 0.0304(3) Uani 1 1 d .
H26A H -0.2145 0.4983 0.3237 0.046 Uiso 1 1 calc R
H26B H -0.1044 0.4550 0.4168 0.046 Uiso 1 1 calc R
H26C H -0.1661 0.4441 0.2693 0.046 Uiso 1 1 calc R
C27 C -0.42146(14) 0.53578(6) -0.09836(12) 0.0241(3) Uani 1 1 d .
H27A H -0.3962 0.4966 -0.0869 0.036 Uiso 1 1 calc R
H27B H -0.5016 0.5413 -0.1794 0.036 Uiso 1 1 calc R
H27C H -0.4541 0.5484 -0.0314 0.036 Uiso 1 1 calc R

loop_
_atom_site_aniso_label
_atom_site_aniso_U_11
_atom_site_aniso_U_22
_atom_site_aniso_U_33
_atom_site_aniso_U_23
_atom_site_aniso_U_13
_atom_site_aniso_U_12
N1 0.0194(5) 0.0285(6) 0.0205(5) -0.0032(4) 0.0077(4) -0.0027(4)
O1 0.0351(5) 0.0229(5) 0.0227(5) 0.0006(4) 0.0074(4) -0.0017(4)
O2 0.0234(4) 0.0243(5) 0.0171(4) 0.0006(3) 0.0086(3) -0.0006(3)
O3 0.0318(5) 0.0251(5) 0.0216(5) -0.0032(4) 0.0020(4) 0.0016(4)
O4 0.0197(4) 0.0230(4) 0.0170(4) 0.0007(3) 0.0039(3) 0.0014(3)
O5 0.0216(5) 0.0382(6) 0.0221(4) 0.0088(4) 0.0044(4) -0.0036(4)
O6 0.0170(4) 0.0377(5) 0.0194(4) 0.0043(4) 0.0021(3) -0.0032(4)
C1 0.0179(6) 0.0267(6) 0.0194(6) -0.0023(5) 0.0061(5) 0.0002(5)
C2 0.0182(6) 0.0206(6) 0.0176(5) -0.0014(4) 0.0066(5) 0.0006(4)
C3 0.0172(6) 0.0185(6) 0.0177(5) -0.0016(4) 0.0057(4) 0.0008(4)
C4 0.0191(6) 0.0182(6) 0.0171(5) -0.0014(4) 0.0062(4) 0.0004(4)
C5 0.0210(6) 0.0219(6) 0.0202(6) -0.0029(4) 0.0090(5) -0.0014(5)
C6 0.0173(6) 0.0431(8) 0.0215(6) 0.0012(5) 0.0031(5) -0.0016(5)
C7 0.0163(6) 0.0243(6) 0.0169(5) 0.0000(4) 0.0032(4) 0.0006(5)
C8 0.0249(6) 0.0310(7) 0.0162(5) 0.0027(5) 0.0081(5) -0.0022(5)
C9 0.0250(7) 0.0371(8) 0.0240(6) 0.0069(5) 0.0088(5) -0.0032(6)
C10 0.0411(8) 0.0402(8) 0.0256(7) -0.0064(6) 0.0180(6) -0.0065(7)
C11 0.0262(7) 0.0411(8) 0.0196(6) 0.0054(5) 0.0052(5) -0.0006(6)
C12 0.0186(6) 0.0225(6) 0.0180(5) 0.0009(4) 0.0068(5) -0.0005(5)
C13 0.0194(6) 0.0285(7) 0.0166(5) 0.0031(5) 0.0039(5) 0.0031(5)
C14 0.0274(7) 0.0278(7) 0.0235(6) 0.0029(5) 0.0085(5) 0.0055(5)
C15 0.0217(6) 0.0353(8) 0.0297(7) 0.0034(6) 0.0047(5) -0.0009(6)
C16 0.0370(8) 0.0349(8) 0.0191(6) 0.0040(5) 0.0103(6) 0.0075(6)
C17 0.0269(7) 0.0332(7) 0.0218(6) 0.0004(5) 0.0104(5) -0.0063(6)
C18 0.0196(6) 0.0216(6) 0.0165(5) 0.0003(4) 0.0053(4) 0.0021(5)
C19 0.0214(6) 0.0216(6) 0.0183(5) -0.0004(4) 0.0059(5) 0.0007(5)
C20 0.0186(6) 0.0209(6) 0.0217(6) -0.0031(5) 0.0074(5) -0.0018(5)
C21 0.0173(6) 0.0250(6) 0.0200(6) -0.0005(5) 0.0029(5) -0.0007(5)
C22 0.0220(6) 0.0234(6) 0.0187(6) 0.0004(5) 0.0067(5) -0.0001(5)
C23 0.0178(6) 0.0241(6) 0.0205(6) -0.0010(5) 0.0065(5) -0.0020(5)
C24 0.0176(6) 0.0243(6) 0.0182(6) -0.0014(5) 0.0043(5) 0.0009(5)
C25 0.0207(6) 0.0245(6) 0.0188(6) 0.0004(5) 0.0075(5) -0.0004(5)
C26 0.0258(7) 0.0357(8) 0.0294(7) 0.0089(6) 0.0095(6) -0.0038(6)
C27 0.0177(6) 0.0266(6) 0.0243(6) -0.0003(5) 0.0031(5) -0.0021(5)

loop_
_atom_type_symbol
_atom_type_description
_atom_type_scat_dispersion_real
_atom_type_scat_dispersion_imag
_atom_type_scat_source
C C 0.0033 0.0016 'International Tables Vol C Tables 4.2.6.8 and 6.1.1.4'
H H 0.0000 0.0000 'International Tables Vol C Tables 4.2.6.8 and 6.1.1.4'
N N 0.0061 0.0033 'International Tables Vol C Tables 4.2.6.8 and 6.1.1.4'
O O 0.0106 0.0060 'International Tables Vol C Tables 4.2.6.8 and 6.1.1.4'

loop_
_geom_angle_atom_site_label_1
_geom_angle_atom_site_label_2
_geom_angle_atom_site_label_3
_geom_angle
C1 N1 C5 119.33(11)
C7 O2 C8 120.82(10)
C12 O4 C13 121.08(9)
C22 O5 C26 118.12(10)
C24 O6 C27 117.20(10)
N1 C1 C2 122.20(11)
N1 C1 C6 116.06(11)
C2 C1 C6 121.71(11)
C1 C2 C3 119.04(11)
C1 C2 C7 121.08(11)
C3 C2 C7 119.83(10)
C4 C3 C2 118.12(11)
C4 C3 C18 122.07(11)
C2 C3 C18 119.79(11)
C5 C4 C3 119.25(11)
C5 C4 C12 122.63(11)
C3 C4 C12 118.12(11)
N1 C5 C4 122.04(11)
N1 C5 C17 115.83(11)
C4 C5 C17 122.12(11)
O1 C7 O2 126.50(11)
O1 C7 C2 123.15(11)
O2 C7 C2 110.34(10)
O2 C8 C10 102.15(10)
O2 C8 C9 110.21(10)
C10 C8 C9 110.70(12)
O2 C8 C11 109.06(10)
C10 C8 C11 111.27(11)
C9 C8 C11 112.91(12)
O3 C12 O4 126.16(11)
O3 C12 C4 123.38(11)
O4 C12 C4 110.44(10)
O4 C13 C14 101.63(10)
O4 C13 C15 109.13(10)
C14 C13 C15 111.48(11)
O4 C13 C16 110.52(10)
C14 C13 C16 110.58(11)
C15 C13 C16 112.93(11)
C19 C18 C3 174.91(12)
C18 C19 C20 175.16(13)
C25 C20 C21 120.73(11)
C25 C20 C19 121.08(11)
C21 C20 C19 118.19(11)
C22 C21 C20 119.31(11)
O5 C22 C21 115.28(11)
O5 C22 C23 123.81(11)
C21 C22 C23 120.91(11)
C22 C23 C24 118.79(11)
O6 C24 C25 115.32(11)
O6 C24 C23 123.36(11)
C25 C24 C23 121.32(11)
C24 C25 C20 118.94(11)

loop_
_geom_bond_atom_site_label_1
_geom_bond_atom_site_label_2
_geom_bond_distance
N1 C1 1.3426(16)
N1 C5 1.3439(16)
O1 C7 1.2042(15)
O2 C7 1.3360(14)
O2 C8 1.4952(14)
O3 C12 1.2074(15)
O4 C12 1.3295(15)
O4 C13 1.4923(14)
O5 C22 1.3668(15)
O5 C26 1.4299(16)
O6 C24 1.3699(14)
O6 C27 1.4294(15)
C1 C2 1.3948(17)
C1 C6 1.5102(17)
C2 C3 1.4047(16)
C2 C7 1.5027(17)
C3 C4 1.4000(16)
C3 C18 1.4330(17)
C4 C5 1.3953(17)
C4 C12 1.5072(16)
C5 C17 1.5039(17)
C8 C10 1.517(2)
C8 C9 1.5194(18)
C8 C11 1.5210(19)
C13 C14 1.5164(19)
C13 C15 1.5169(19)
C13 C16 1.5227(18)
C18 C19 1.1999(18)
C19 C20 1.4371(17)
C20 C25 1.3945(17)
C20 C21 1.3983(17)
C21 C22 1.3893(17)
C22 C23 1.3956(17)
C23 C24 1.3960(17)
C24 C25 1.3902(17)

loop_
_cod_related_entry_id
_cod_related_entry_database
_cod_related_entry_code
1 ChemSpider 30661395
